data_7704773
loop_
_publ_author_name
'Hummel, Thorsten'
'Leis, Wolfgang'
'Eckhardt, Aaron'
'Str\"obele, Markus'
'Enseling, David'
'J\"ustel, Thomas'
'Meyer, Hans-J\"urgen'

_publ_section_title
;
 Energy transfer in supramolecular
 [Crypt-RE]-[W<sub>6</sub>I<sub>14</sub>] solids.
;
_journal_issue 28
_journal_name_full 'Dalton transactions (Cambridge, England : 2003)'
_journal_page_first 9795
_journal_page_last 9803
_journal_paper_doi 10.1039/d0dt01705a
_journal_volume 49
_journal_year 2020
_chemical_formula_moiety 'C106.08 H159.40 I42 N16 Nd2 O18.18 S9.56 W18'
_chemical_formula_sum 'C106.08 H159.4 I42 N16 Nd2 O18.18 S9.56 W18'
_chemical_formula_weight 11183.63
_space_group_crystal_system monoclinic
_space_group_IT_number 14
_space_group_name_Hall '-P 2ybc'
_space_group_name_H-M_alt 'P 1 21/c 1'
_atom_sites_solution_hydrogens mixed
_atom_sites_solution_primary direct
_atom_sites_solution_secondary difmap
_audit_creation_method SHELXL-2014/7
_audit_update_record
;
2019-07-10 deposited with the CCDC.	2020-06-30 downloaded from the CCDC.
;
_cell_angle_alpha 90
_cell_angle_beta 100.660(3)
_cell_angle_gamma 90
_cell_formula_units_Z 2
_cell_length_a 14.560(3)
_cell_length_b 24.342(5)
_cell_length_c 30.796(6)
_cell_measurement_reflns_used 163742
_cell_measurement_temperature 100(2)
_cell_measurement_theta_max 25.027
_cell_measurement_theta_min 1.346
_cell_volume 10726(4)
_computing_cell_refinement 'SAINT V8.37A (Bruker AXS Inc., 2015)'
_computing_data_collection 'APEX3 v2016.5-0 (Bruker AXS)'
_computing_data_reduction 'SAINT V8.37A (Bruker AXS Inc., 2015)'
_computing_structure_refinement 'SHELXL-2014/7 (Sheldrick, 2014)'
_computing_structure_solution 'XT, VERSION 2014/5,SHELXS-13 (Sheldrick 2008)'
_diffrn_ambient_temperature 100(2)
_diffrn_measured_fraction_theta_full 1.000
_diffrn_measured_fraction_theta_max 1.000
_diffrn_measurement_device_type 'Bruker APEX II DUO'
_diffrn_measurement_method 'omega scans'
_diffrn_radiation_type MoK\a
_diffrn_radiation_wavelength 0.71073
_diffrn_reflns_av_R_equivalents 0.0812
_diffrn_reflns_av_unetI/netI 0.0424
_diffrn_reflns_Laue_measured_fraction_full 1.000
_diffrn_reflns_Laue_measured_fraction_max 1.000
_diffrn_reflns_limit_h_max 17
_diffrn_reflns_limit_h_min -17
_diffrn_reflns_limit_k_max 28
_diffrn_reflns_limit_k_min -28
_diffrn_reflns_limit_l_max 36
_diffrn_reflns_limit_l_min -36
_diffrn_reflns_number 163742
_diffrn_reflns_point_group_measured_fraction_full 1.000
_diffrn_reflns_point_group_measured_fraction_max 1.000
_diffrn_reflns_theta_full 25.027
_diffrn_reflns_theta_max 25.027
_diffrn_reflns_theta_min 1.346
_diffrn_source 'ImuS-focus sealed tube'
_exptl_absorpt_coefficient_mu 16.262
_exptl_absorpt_correction_T_max 0.7458
_exptl_absorpt_correction_T_min 0.2967
_exptl_absorpt_correction_type numerical
_exptl_absorpt_process_details SADABS
_exptl_crystal_colour yellow
_exptl_crystal_density_diffrn 3.462
_exptl_crystal_description needle
_exptl_crystal_F_000 9768.6
_exptl_crystal_size_max 0.04
_exptl_crystal_size_mid 0.02
_exptl_crystal_size_min 0.02
_refine_diff_density_max 3.746
_refine_diff_density_min -2.281
_refine_diff_density_rms 0.412
_refine_ls_extinction_method none
_refine_ls_goodness_of_fit_ref 1.134
_refine_ls_hydrogen_treatment constr
_refine_ls_matrix_type full
_refine_ls_number_parameters 1013
_refine_ls_number_reflns 18954
_refine_ls_number_restraints 270
_refine_ls_restrained_S_all 1.126
_refine_ls_R_factor_all 0.0899
_refine_ls_R_factor_gt 0.0562
_refine_ls_shift/su_max 0.000
_refine_ls_shift/su_mean 0.000
_refine_ls_structure_factor_coef Fsqd
_refine_ls_weighting_details 'w=1/[\s^2^(Fo^2^)+(0.0433P)^2^+726.1119P] where P=(Fo^2^+2Fc^2^)/3'
_refine_ls_weighting_scheme calc
_refine_ls_wR_factor_gt 0.1280
_refine_ls_wR_factor_ref 0.1521
_reflns_Friedel_coverage 0.000
_reflns_number_gt 13948
_reflns_number_total 18954
_reflns_threshold_expression 'I > 2\s(I)'
_cod_data_source_file d0dt01705a2.cif
_cod_data_source_block NdW6I14
_cod_depositor_comments 'Adding full bibliography for 7704770--7704776.cif.'
_cod_original_sg_symbol_H-M 'P 21/c'
_cod_original_formula_sum 'C106.08 H159.40 I42 N16 Nd2 O18.18 S9.56 W18'
_cod_database_code 7704773
_shelx_shelxl_version_number 2014/7
_shelx_space_group_comment
;
The symmetry employed for this shelxl refinement is uniquely defined
by the following loop, which should always be used as a source of
symmetry information in preference to the above space-group names.
They are only intended as comments.
;

loop_
_space_group_symop_operation_xyz
'x, y, z'
'-x, y+1/2, -z+1/2'
'-x, -y, -z'
'x, -y-1/2, z-1/2'

loop_
_atom_site_label
_atom_site_type_symbol
_atom_site_fract_x
_atom_site_fract_y
_atom_site_fract_z
_atom_site_U_iso_or_equiv
_atom_site_adp_type
_atom_site_occupancy
_atom_site_site_symmetry_order
_atom_site_calc_flag
_atom_site_refinement_flags_posn
_atom_site_refinement_flags_adp
_atom_site_refinement_flags_occupancy
_atom_site_disorder_assembly
_atom_site_disorder_group
W1 W -0.02781(5) 0.01097(3) -0.06163(2) 0.01698(16) Uani 1 1 d . . . . .
W2 W -0.11811(5) 0.02835(3) 0.00496(2) 0.01700(16) Uani 1 1 d . . . . .
W3 W 0.05072(5) 0.07150(3) 0.00753(2) 0.01651(16) Uani 1 1 d . . . . .
I1 I 0.20611(8) 0.03358(5) 0.06668(4) 0.0226(3) Uani 1 1 d . . . . .
I2 I -0.04055(8) 0.09266(5) 0.07806(4) 0.0214(3) Uani 1 1 d . . . . .
I3 I 0.14925(8) 0.05689(5) -0.06139(4) 0.0216(3) Uani 1 1 d . . . . .
I4 I -0.09992(8) 0.11555(5) -0.05159(4) 0.0211(3) Uani 1 1 d . . . . .
I5 I -0.07228(9) 0.02587(6) -0.15429(4) 0.0294(3) Uani 1 1 d . . . . .
I6 I -0.29581(8) 0.07068(5) 0.01118(5) 0.0295(3) Uani 1 1 d . . . . .
I7 I 0.12675(9) 0.17912(5) 0.01848(4) 0.0272(3) Uani 1 1 d . . . . .
W4 W 0.47733(6) 0.29231(4) -0.03763(3) 0.02795(19) Uani 1 1 d . . . . .
W5 W 0.58417(5) 0.28136(3) -0.09907(3) 0.02697(19) Uani 1 1 d . . . . .
W6 W 0.51897(6) 0.37988(3) -0.08257(3) 0.0287(2) Uani 1 1 d . . . . .
W7 W 0.34537(5) 0.34014(3) -0.09691(3) 0.02638(19) Uani 1 1 d . . . . .
W8 W 0.41032(5) 0.24101(3) -0.11300(3) 0.02720(19) Uani 1 1 d . . . . .
W9 W 0.45093(5) 0.32842(3) -0.15817(3) 0.02663(19) Uani 1 1 d . . . . .
I8 I 0.65972(10) 0.33295(6) -0.01956(5) 0.0375(3) Uani 1 1 d . . . . .
I9 I 0.41199(10) 0.39527(6) -0.01767(5) 0.0351(3) Uani 1 1 d . . . . .
I10 I 0.29572(9) 0.24988(6) -0.05045(5) 0.0349(3) Uani 1 1 d . . . . .
I11 I 0.54885(10) 0.18853(6) -0.05180(5) 0.0345(3) Uani 1 1 d . . . . .
I12 I 0.63178(10) 0.37169(6) -0.14612(5) 0.0360(3) Uani 1 1 d . . . . .
I13 I 0.38442(10) 0.43334(6) -0.14412(5) 0.0358(3) Uani 1 1 d . . . . .
I14 I 0.26821(9) 0.28725(6) -0.17587(5) 0.0324(3) Uani 1 1 d . . . . .
I15 I 0.51857(9) 0.22589(6) -0.17809(5) 0.0340(3) Uani 1 1 d . . . . .
I16 I 0.49108(12) 0.26452(8) 0.05308(5) 0.0502(4) Uani 1 1 d . . . . .
I17 I 0.76559(10) 0.24133(7) -0.10151(6) 0.0441(4) Uani 1 1 d . . . . .
I18 I 0.60091(13) 0.48341(7) -0.05980(6) 0.0547(5) Uani 1 1 d . . . . .
I19 I 0.16996(11) 0.38870(7) -0.09527(6) 0.0479(4) Uani 1 1 d . . . . .
I20 I 0.33116(11) 0.13589(6) -0.13504(6) 0.0469(4) Uani 1 1 d . . . . .
I21 I 0.42959(11) 0.35394(8) -0.24817(5) 0.0482(4) Uani 1 1 d . . . . .
Nd1 Nd -0.03500(8) 0.23180(5) 0.21254(4) 0.0301(3) Uani 1 1 d . . . . .
N1 N -0.0838(12) 0.1566(7) 0.2686(5) 0.032(4) Uani 1 1 d . . . . .
C1 C -0.1801(16) 0.1720(11) 0.2727(7) 0.045(6) Uani 1 1 d . . . . .
H1A H -0.1803 0.2090 0.2860 0.054 Uiso 1 1 calc R U . . .
H1B H -0.2048 0.1455 0.2920 0.054 Uiso 1 1 calc R U . . .
N2 N -0.2023(12) 0.1874(7) 0.1942(6) 0.033(4) Uani 1 1 d . . . . .
C2 C -0.2410(16) 0.1719(9) 0.2271(7) 0.035(5) Uani 1 1 d . . . . .
C3 C -0.3363(16) 0.1604(10) 0.2214(9) 0.047(6) Uani 1 1 d . . . . .
H3A H -0.3636 0.1503 0.2460 0.056 Uiso 1 1 calc R U . . .
C4 C -0.3904(17) 0.1640(12) 0.1796(9) 0.056(7) Uani 1 1 d . . . . .
H4A H -0.4553 0.1558 0.1747 0.067 Uiso 1 1 calc R U . . .
C5 C -0.3477(17) 0.1797(10) 0.1450(8) 0.043(6) Uani 1 1 d . . . . .
H5A H -0.3832 0.1822 0.1159 0.052 Uiso 1 1 calc R U . . .
C6 C -0.2556(14) 0.1916(8) 0.1525(7) 0.033(5) Uani 1 1 d . . . . .
N3 N -0.1173(12) 0.2286(7) 0.1292(5) 0.031(4) Uani 1 1 d . . . . .
C7 C -0.2072(16) 0.2075(9) 0.1166(7) 0.038(6) Uani 1 1 d . . . . .
C8 C -0.2480(15) 0.2029(9) 0.0725(7) 0.038(6) Uani 1 1 d . . . . .
H8A H -0.3094 0.1884 0.0646 0.046 Uiso 1 1 calc R U . . .
C9 C -0.2007(14) 0.2193(9) 0.0399(7) 0.035(5) Uani 1 1 d . . . . .
H9A H -0.2285 0.2157 0.0096 0.042 Uiso 1 1 calc R U . . .
C10 C -0.1131(15) 0.2409(10) 0.0519(7) 0.040(6) Uani 1 1 d . . . . .
H10A H -0.0801 0.2538 0.0300 0.048 Uiso 1 1 calc R U . . .
C11 C -0.0726(16) 0.2439(8) 0.0963(8) 0.036(5) Uani 1 1 d . . . . .
C12 C 0.0268(14) 0.2617(10) 0.1089(7) 0.037(5) Uani 1 1 d . . . . .
H12A H 0.0676 0.2300 0.1056 0.044 Uiso 1 1 calc R U . . .
H12B H 0.0389 0.2904 0.0879 0.044 Uiso 1 1 calc R U . . .
C13 C -0.0264(17) 0.1624(9) 0.3141(7) 0.038(5) Uani 1 1 d . . . . .
H13A H -0.0606 0.1451 0.3355 0.046 Uiso 1 1 calc R U . . .
H13B H 0.0328 0.1420 0.3154 0.046 Uiso 1 1 calc R U . . .
N5 N 0.0127(12) 0.2562(7) 0.2980(6) 0.032(4) Uani 1 1 d . . . . .
C14 C -0.0038(14) 0.2196(9) 0.3283(6) 0.030(5) Uani 1 1 d . . . . .
C15 C 0.0119(16) 0.2332(10) 0.3732(7) 0.038(5) Uani 1 1 d . . . . .
H15A H 0.0013 0.2066 0.3943 0.046 Uiso 1 1 calc R U . . .
C16 C 0.0425(15) 0.2846(11) 0.3868(7) 0.043(6) Uani 1 1 d . . . . .
H16A H 0.0531 0.2943 0.4172 0.051 Uiso 1 1 calc R U . . .
C17 C 0.0582(15) 0.3230(10) 0.3544(7) 0.037(6) Uani 1 1 d . . . . .
H17A H 0.0785 0.3592 0.3626 0.045 Uiso 1 1 calc R U . . .
C18 C 0.0432(15) 0.3069(9) 0.3103(7) 0.035(5) Uani 1 1 d . . . . .
N6 N 0.0343(12) 0.3290(7) 0.2343(5) 0.030(4) Uani 1 1 d . . . . .
C19 C 0.0597(13) 0.3466(8) 0.2758(7) 0.028(5) Uani 1 1 d . . . . .
C20 C 0.0939(15) 0.3992(8) 0.2860(8) 0.037(5) Uani 1 1 d . . . . .
H20A H 0.1106 0.4106 0.3159 0.044 Uiso 1 1 calc R U . . .
C21 C 0.1033(15) 0.4343(9) 0.2528(8) 0.039(6) Uani 1 1 d . . . . .
H21A H 0.1277 0.4702 0.2593 0.047 Uiso 1 1 calc R U . . .
C22 C 0.0762(17) 0.4167(9) 0.2082(8) 0.044(6) Uani 1 1 d . . . . .
H22A H 0.0809 0.4405 0.1843 0.053 Uiso 1 1 calc R U . . .
C23 C 0.0421(14) 0.3628(10) 0.2009(7) 0.034(5) Uani 1 1 d . . . . .
C24 C 0.0146(15) 0.3402(9) 0.1559(7) 0.033(5) Uani 1 1 d . . . . .
H24A H 0.0384 0.3642 0.1346 0.040 Uiso 1 1 calc R U . . .
H24B H -0.0544 0.3390 0.1478 0.040 Uiso 1 1 calc R U . . .
C25 C -0.0812(17) 0.0983(9) 0.2561(8) 0.044(6) Uani 1 1 d . . . . .
H25A H -0.1042 0.0754 0.2785 0.053 Uiso 1 1 calc R U . . .
H25B H -0.1231 0.0924 0.2273 0.053 Uiso 1 1 calc R U . . .
N7 N 0.0545(13) 0.1078(7) 0.2230(6) 0.038(5) Uani 1 1 d . . . . .
O1 O 0.0014(10) 0.1395(5) 0.1930(5) 0.035(4) Uani 1 1 d . . . . .
C26 C 0.0130(16) 0.0814(9) 0.2530(7) 0.035(5) Uani 1 1 d . . . . .
C27 C 0.0678(17) 0.0424(9) 0.2819(7) 0.042(6) Uani 1 1 d . . . . .
H27A H 0.0405 0.0225 0.3028 0.050 Uiso 1 1 calc R U . . .
C28 C 0.1570(19) 0.0345(10) 0.2791(8) 0.047(6) Uani 1 1 d . . . . .
H28A H 0.1917 0.0069 0.2968 0.057 Uiso 1 1 calc R U . . .
C29 C 0.1996(17) 0.0651(10) 0.2515(8) 0.046(7) Uani 1 1 d . . . . .
H29A H 0.2646 0.0606 0.2519 0.055 Uiso 1 1 calc R U . . .
C30 C 0.1473(17) 0.1035(9) 0.2223(7) 0.038(6) Uani 1 1 d . . . . .
N8 N 0.1721(12) 0.1944(8) 0.1956(6) 0.037(5) Uani 1 1 d . . . . .
O2 O 0.1281(10) 0.2123(6) 0.2274(4) 0.034(3) Uani 1 1 d . . . . .
C31 C 0.1866(15) 0.1385(9) 0.1925(7) 0.036(5) Uani 1 1 d . . . . .
C32 C 0.2417(18) 0.1200(10) 0.1639(8) 0.046(6) Uani 1 1 d . . . . .
H32A H 0.2555 0.0820 0.1626 0.055 Uiso 1 1 calc R U . . .
C33 C 0.2764(16) 0.1560(11) 0.1376(9) 0.047(7) Uani 1 1 d . . . . .
H33A H 0.3163 0.1432 0.1185 0.056 Uiso 1 1 calc R U . . .
C34 C 0.2547(15) 0.2109(11) 0.1381(8) 0.047(6) Uani 1 1 d . . . . .
H34A H 0.2779 0.2358 0.1190 0.056 Uiso 1 1 calc R U . . .
C35 C 0.1986(14) 0.2296(9) 0.1667(7) 0.032(5) Uani 1 1 d . . . . .
C36 C 0.1589(16) 0.2866(10) 0.1664(8) 0.041(6) Uani 1 1 d . . . . .
H36A H 0.1837 0.3097 0.1447 0.050 Uiso 1 1 calc R U . . .
H36B H 0.1771 0.3036 0.1959 0.050 Uiso 1 1 calc R U . . .
N9 N 0.0535(12) 0.2834(7) 0.1540(6) 0.032(4) Uani 1 1 d . . . . .
O3 O -0.1556(12) 0.2961(8) 0.2193(8) 0.071(3) Uani 1 1 d . U . . .
S1 S -0.2292(5) 0.3309(4) 0.2312(3) 0.076(2) Uani 1 1 d . U . . .
C37 C -0.181(2) 0.3941(12) 0.2428(12) 0.075(3) Uani 1 1 d . U . . .
H37A H -0.1235 0.3906 0.2648 0.113 Uiso 1 1 calc R U . . .
H37B H -0.2254 0.4176 0.2545 0.113 Uiso 1 1 calc R U . . .
H37C H -0.1667 0.4104 0.2157 0.113 Uiso 1 1 calc R U . . .
C38A C -0.260(4) 0.305(3) 0.270(2) 0.075(4) Uani 0.49(5) 1 d . U P A 1
H38A H -0.3098 0.3277 0.2782 0.113 Uiso 0.49(5) 1 calc R U P A 1
H38B H -0.2845 0.2684 0.2615 0.113 Uiso 0.49(5) 1 calc R U P A 1
H38C H -0.2075 0.3028 0.2942 0.113 Uiso 0.49(5) 1 calc R U P A 1
C38B C -0.220(4) 0.325(3) 0.296(2) 0.075(4) Uani 0.51(5) 1 d . U P A 2
H38D H -0.2680 0.3484 0.3055 0.112 Uiso 0.51(5) 1 calc R U P A 2
H38E H -0.2283 0.2872 0.3045 0.112 Uiso 0.51(5) 1 calc R U P A 2
H38F H -0.1578 0.3382 0.3110 0.112 Uiso 0.51(5) 1 calc R U P A 2
O4 O -0.396(2) 0.0995(14) -0.2251(9) 0.133(12) Uani 1 1 d . . . . .
S2 S -0.4309(6) 0.0693(4) -0.1870(4) 0.095(3) Uani 1 1 d . . . . .
C39 C -0.347(2) 0.0841(13) -0.1392(10) 0.066(8) Uani 1 1 d . . . . .
H39A H -0.3566 0.1215 -0.1292 0.099 Uiso 1 1 calc R U . . .
H39B H -0.2841 0.0810 -0.1461 0.099 Uiso 1 1 calc R U . . .
H39C H -0.3534 0.0579 -0.1158 0.099 Uiso 1 1 calc R U . . .
C40 C -0.385(2) 0.0127(16) -0.1951(10) 0.083(12) Uani 1 1 d . . . . .
H40A H -0.3299 0.0066 -0.1720 0.124 Uiso 1 1 calc R U . . .
H40B H -0.3666 0.0131 -0.2241 0.124 Uiso 1 1 calc R U . . .
H40C H -0.4303 -0.0169 -0.1941 0.124 Uiso 1 1 calc R U . . .
O5 O 0.4288(12) 0.0753(9) 0.1116(6) 0.061(5) Uani 1 1 d . . . . .
S3 S 0.4958(4) 0.0744(3) 0.0804(2) 0.0485(16) Uani 1 1 d . . . . .
C41 C 0.5138(17) 0.0035(10) 0.0708(9) 0.046(6) Uani 1 1 d . . . . .
H41A H 0.5436 -0.0141 0.0985 0.068 Uiso 1 1 calc R U . . .
H41B H 0.5542 -0.0004 0.0488 0.068 Uiso 1 1 calc R U . . .
H41C H 0.4535 -0.0142 0.0598 0.068 Uiso 1 1 calc R U . . .
C42 C 0.4319(19) 0.0911(11) 0.0279(9) 0.055(7) Uani 1 1 d . . . . .
H42A H 0.3821 0.0640 0.0193 0.082 Uiso 1 1 calc R U . . .
H42B H 0.4736 0.0909 0.0063 0.082 Uiso 1 1 calc R U . . .
H42C H 0.4044 0.1277 0.0288 0.082 Uiso 1 1 calc R U . . .
O6 O -0.176(2) 0.4314(12) 0.1392(9) 0.119(5) Uani 1 1 d . U . . .
S4 S -0.2715(10) 0.4257(5) 0.1193(4) 0.115(4) Uani 1 1 d . U . . .
C43 C -0.288(3) 0.4550(18) 0.0682(13) 0.116(5) Uani 1 1 d . U . . .
H43A H -0.2792 0.4949 0.0712 0.174 Uiso 1 1 calc R U . . .
H43B H -0.3520 0.4474 0.0527 0.174 Uiso 1 1 calc R U . . .
H43C H -0.2434 0.4398 0.0514 0.174 Uiso 1 1 calc R U . . .
C44 C -0.263(3) 0.3605(17) 0.1007(13) 0.117(5) Uani 1 1 d . U . . .
H44A H -0.2293 0.3377 0.1246 0.175 Uiso 1 1 calc R U . . .
H44B H -0.2298 0.3608 0.0759 0.175 Uiso 1 1 calc R U . . .
H44C H -0.3262 0.3455 0.0909 0.175 Uiso 1 1 calc R U . . .
O7 O 0.329(3) 0.145(3) -0.347(2) 0.199(13) Uani 0.78(3) 1 d . U P . .
S5 S 0.4154(15) 0.1415(14) -0.3104(9) 0.198(13) Uani 0.78(3) 1 d . U P . .
C45 C 0.483(5) 0.101(4) -0.337(3) 0.198(13) Uani 0.78(3) 1 d . U P . .
H45A H 0.4479 0.0681 -0.3481 0.298 Uiso 0.78(3) 1 calc R U P . .
H45B H 0.5399 0.0911 -0.3167 0.298 Uiso 0.78(3) 1 calc R U P . .
H45C H 0.4989 0.1218 -0.3621 0.298 Uiso 0.78(3) 1 calc R U P . .
C46 C 0.495(5) 0.197(4) -0.307(3) 0.199(13) Uani 0.78(3) 1 d . U P . .
H46A H 0.5478 0.1908 -0.2831 0.238 Uiso 0.78(3) 1 calc R U P . .
H46B H 0.5183 0.1997 -0.3353 0.238 Uiso 0.78(3) 1 calc R U P . .
H46C H 0.4634 0.2313 -0.3024 0.238 Uiso 0.78(3) 1 calc R U P . .
C47 C 0.311(3) -0.0059(18) -0.2861(14) 0.098(10) Uani 0.79(3) 1 d D U P . .
H47A H 0.3606 0.0051 -0.3017 0.117 Uiso 0.79(3) 1 calc R U P . .
H47B H 0.2854 -0.0415 -0.2974 0.117 Uiso 0.79(3) 1 calc R U P . .
H47C H 0.2607 0.0217 -0.2911 0.117 Uiso 0.79(3) 1 calc R U P . .
C48 C 0.347(3) -0.0102(19) -0.2396(14) 0.097(10) Uani 0.79(3) 1 d D U P . .
H48A H 0.3732 0.0256 -0.2279 0.117 Uiso 0.79(3) 1 calc R U P . .
H48B H 0.3980 -0.0379 -0.2342 0.117 Uiso 0.79(3) 1 calc R U P . .
O8 O 0.2702(16) -0.0267(9) -0.2178(10) 0.066(8) Uani 0.79(3) 1 d . . P . .
C49 C 0.300(3) -0.0244(19) -0.1698(18) 0.097(10) Uani 0.79(3) 1 d . U P . .
H49A H 0.3547 -0.0483 -0.1606 0.117 Uiso 0.79(3) 1 calc R U P . .
H49B H 0.3179 0.0137 -0.1607 0.117 Uiso 0.79(3) 1 calc R U P . .
C50 C 0.226(3) -0.0417(18) -0.1485(18) 0.097(10) Uani 0.79(3) 1 d . U P . .
H50C H 0.2467 -0.0399 -0.1164 0.116 Uiso 0.79(3) 1 calc R U P . .
H50B H 0.1717 -0.0176 -0.1572 0.116 Uiso 0.79(3) 1 calc R U P . .
H50A H 0.2085 -0.0796 -0.1571 0.116 Uiso 0.79(3) 1 calc R U P . .
C51 C -0.126(3) 0.3928(19) -0.0596(15) 0.078(7) Uani 0.72(3) 1 d D U P . .
H51A H -0.1538 0.3737 -0.0869 0.093 Uiso 0.72(3) 1 calc R U P . .
H51B H -0.1753 0.4006 -0.0424 0.093 Uiso 0.72(3) 1 calc R U P . .
H51C H -0.0982 0.4274 -0.0668 0.093 Uiso 0.72(3) 1 calc R U P . .
C52 C -0.055(3) 0.3582(17) -0.0336(13) 0.082(7) Uani 0.72(3) 1 d D U P . .
H52A H -0.0036 0.3502 -0.0498 0.098 Uiso 0.72(3) 1 calc R U P . .
H52B H -0.0815 0.3232 -0.0253 0.098 Uiso 0.72(3) 1 calc R U P . .
C53 C -0.023(2) 0.3929(19) 0.0051(14) 0.081(7) Uani 0.72(3) 1 d D U P . .
H53A H -0.0536 0.3823 0.0299 0.097 Uiso 0.72(3) 1 calc R U P . .
H53B H -0.0359 0.4321 -0.0020 0.097 Uiso 0.72(3) 1 calc R U P . .
C54 C 0.079(2) 0.383(2) 0.0164(14) 0.080(7) Uani 0.72(3) 1 d D U P . .
H54A H 0.0830 0.3424 0.0153 0.095 Uiso 0.72(3) 1 calc R U P . .
H54B H 0.1010 0.3959 -0.0104 0.095 Uiso 0.72(3) 1 calc R U P . .
C55 C 0.157(3) 0.3973(17) 0.0519(14) 0.079(7) Uani 0.72(3) 1 d D U P . .
H55A H 0.1878 0.4320 0.0458 0.095 Uiso 0.72(3) 1 calc R U P . .
H55B H 0.1378 0.3995 0.0810 0.095 Uiso 0.72(3) 1 calc R U P . .
C56 C 0.216(3) 0.3493(17) 0.0485(17) 0.081(7) Uani 0.72(3) 1 d D U P . .
H56A H 0.2739 0.3521 0.0707 0.098 Uiso 0.72(3) 1 calc R U P . .
H56C H 0.1827 0.3157 0.0537 0.098 Uiso 0.72(3) 1 calc R U P . .
H56B H 0.2321 0.3479 0.0190 0.098 Uiso 0.72(3) 1 calc R U P . .
O10 O -0.038(5) 0.034(3) -0.404(2) 0.14(3) Uani 0.52(8) 1 d . U P . .
H57 H -0.0171 -0.0050 -0.4027 0.170 Uiso 0.5191 1 d . U P . .
H58 H 0.0170 0.0570 -0.4027 0.170 Uiso 0.5191 1 d . U P . .
O11 O -0.098(3) 0.0361(18) 0.3596(15) 0.185(16) Uani 1 1 d . U . . .
H59 H -0.1403 0.0340 0.3749 0.185 Uiso 1 1 d . U . . .
H60 H -0.0466 0.0188 0.3589 0.185 Uiso 1 1 d . U . . .

loop_
_atom_site_aniso_label
_atom_site_aniso_U_11
_atom_site_aniso_U_22
_atom_site_aniso_U_33
_atom_site_aniso_U_23
_atom_site_aniso_U_13
_atom_site_aniso_U_12
W1 0.0149(3) 0.0188(4) 0.0150(4) 0.0014(3) -0.0030(3) -0.0007(3)
W2 0.0132(3) 0.0185(4) 0.0174(4) 0.0012(3) -0.0022(3) 0.0003(3)
W3 0.0138(3) 0.0176(4) 0.0162(4) 0.0013(3) -0.0024(3) -0.0006(3)
I1 0.0171(6) 0.0252(6) 0.0220(6) 0.0001(5) -0.0052(5) -0.0011(5)
I2 0.0202(6) 0.0224(6) 0.0202(6) -0.0005(5) 0.0005(5) 0.0005(5)
I3 0.0182(6) 0.0231(6) 0.0223(6) 0.0025(5) 0.0004(5) -0.0029(5)
I4 0.0196(6) 0.0200(6) 0.0213(6) 0.0030(5) -0.0027(5) 0.0003(5)
I5 0.0329(7) 0.0319(7) 0.0202(6) 0.0026(5) -0.0033(5) -0.0042(6)
I6 0.0187(6) 0.0298(7) 0.0380(8) 0.0005(6) 0.0000(5) 0.0026(5)
I7 0.0289(7) 0.0242(7) 0.0264(7) -0.0017(5) -0.0004(5) -0.0054(5)
W4 0.0233(4) 0.0308(5) 0.0265(4) 0.0037(4) -0.0041(3) 0.0040(3)
W5 0.0188(4) 0.0293(4) 0.0291(4) 0.0023(4) -0.0051(3) 0.0043(3)
W6 0.0250(4) 0.0277(4) 0.0302(5) 0.0001(4) -0.0032(3) 0.0013(3)
W7 0.0205(4) 0.0284(4) 0.0272(4) 0.0023(3) -0.0036(3) 0.0046(3)
W8 0.0201(4) 0.0269(4) 0.0310(5) 0.0015(4) -0.0046(3) 0.0023(3)
W9 0.0219(4) 0.0298(4) 0.0253(4) 0.0033(3) -0.0032(3) 0.0052(3)
I8 0.0270(7) 0.0424(8) 0.0371(8) -0.0038(7) -0.0101(6) 0.0022(6)
I9 0.0353(8) 0.0352(8) 0.0318(8) -0.0027(6) -0.0017(6) 0.0047(6)
I10 0.0274(7) 0.0373(8) 0.0388(8) 0.0077(6) 0.0029(6) 0.0001(6)
I11 0.0303(7) 0.0318(7) 0.0376(8) 0.0089(6) -0.0040(6) 0.0069(6)
I12 0.0286(7) 0.0395(8) 0.0391(8) 0.0031(7) 0.0037(6) -0.0004(6)
I13 0.0367(8) 0.0323(8) 0.0356(8) 0.0056(6) -0.0008(6) 0.0087(6)
I14 0.0214(6) 0.0383(8) 0.0327(7) -0.0025(6) -0.0076(5) 0.0049(6)
I15 0.0277(7) 0.0362(8) 0.0348(8) -0.0030(6) -0.0026(6) 0.0078(6)
I16 0.0503(10) 0.0602(11) 0.0359(9) 0.0098(8) -0.0031(7) 0.0128(8)
I17 0.0245(7) 0.0500(9) 0.0542(10) 0.0037(8) -0.0024(7) 0.0115(6)
I18 0.0586(11) 0.0397(9) 0.0631(12) -0.0090(8) 0.0045(9) -0.0101(8)
I19 0.0339(8) 0.0542(10) 0.0517(10) -0.0039(8) -0.0018(7) 0.0073(7)
I20 0.0351(8) 0.0346(8) 0.0668(11) -0.0062(8) -0.0014(7) -0.0036(6)
I21 0.0438(9) 0.0633(11) 0.0350(9) 0.0114(8) 0.0008(7) 0.0109(8)
Nd1 0.0284(6) 0.0323(6) 0.0254(6) -0.0058(5) -0.0061(5) -0.0008(5)
N1 0.036(10) 0.035(10) 0.016(8) 0.008(7) -0.017(7) -0.021(8)
C1 0.044(14) 0.060(16) 0.029(13) 0.012(11) 0.001(10) -0.020(12)
N2 0.035(10) 0.034(10) 0.025(10) 0.005(8) -0.010(8) -0.005(8)
C2 0.042(13) 0.035(12) 0.026(12) -0.011(10) -0.001(10) -0.008(10)
C3 0.037(13) 0.049(15) 0.053(16) -0.011(12) 0.004(11) -0.012(11)
C4 0.026(12) 0.08(2) 0.051(16) 0.010(15) -0.014(11) -0.014(13)
C5 0.046(14) 0.044(14) 0.033(13) -0.003(11) -0.012(11) -0.007(11)
C6 0.032(11) 0.029(11) 0.029(12) -0.016(9) -0.018(9) 0.007(9)
N3 0.036(10) 0.030(10) 0.021(9) -0.002(7) -0.012(8) 0.000(8)
C7 0.045(14) 0.037(13) 0.024(11) -0.014(10) -0.011(10) 0.019(10)
C8 0.029(11) 0.037(13) 0.039(13) -0.017(10) -0.017(10) 0.004(10)
C9 0.029(11) 0.044(13) 0.025(11) -0.005(10) -0.011(9) 0.023(10)
C10 0.032(12) 0.057(15) 0.027(12) -0.014(11) -0.003(9) 0.014(11)
C11 0.040(13) 0.021(11) 0.042(14) -0.011(10) -0.005(11) 0.011(9)
C12 0.030(11) 0.047(14) 0.027(12) -0.013(10) -0.012(9) 0.005(10)
C13 0.053(15) 0.031(12) 0.029(12) 0.001(10) 0.004(10) 0.007(10)
N5 0.026(9) 0.036(10) 0.031(10) -0.012(8) -0.002(7) 0.000(8)
C14 0.031(11) 0.041(13) 0.017(10) 0.000(9) -0.002(8) 0.000(9)
C15 0.047(14) 0.048(14) 0.020(11) 0.005(10) 0.008(10) 0.010(11)
C16 0.032(12) 0.068(18) 0.025(12) -0.004(12) -0.001(9) 0.018(12)
C17 0.040(13) 0.042(13) 0.029(12) -0.028(11) 0.003(10) 0.008(10)
C18 0.030(11) 0.036(12) 0.036(13) 0.004(10) 0.001(9) 0.009(9)
N6 0.029(9) 0.034(10) 0.024(9) 0.000(8) -0.006(7) 0.004(8)
C19 0.022(10) 0.021(10) 0.038(12) -0.016(9) -0.001(9) 0.005(8)
C20 0.040(13) 0.019(11) 0.055(15) -0.015(10) 0.014(11) -0.003(9)
C21 0.032(12) 0.025(12) 0.057(16) -0.009(11) 0.002(11) -0.005(9)
C22 0.058(16) 0.029(12) 0.040(14) -0.001(10) -0.004(12) 0.015(11)
C23 0.021(10) 0.047(14) 0.032(12) -0.006(10) -0.002(9) 0.010(9)
C24 0.036(12) 0.041(13) 0.023(11) -0.014(9) 0.005(9) 0.006(10)
C25 0.058(16) 0.032(13) 0.032(13) 0.004(10) -0.017(11) -0.012(11)
N7 0.041(11) 0.029(10) 0.035(11) -0.007(8) -0.015(9) -0.006(8)
O1 0.047(9) 0.018(7) 0.030(8) -0.010(6) -0.019(7) -0.001(6)
C26 0.039(13) 0.025(11) 0.033(12) -0.008(9) -0.014(10) -0.004(9)
C27 0.048(15) 0.035(13) 0.033(13) -0.006(10) -0.018(11) -0.018(11)
C28 0.059(17) 0.032(13) 0.041(14) 0.001(11) -0.015(12) -0.005(12)
C29 0.040(13) 0.044(14) 0.040(14) -0.006(11) -0.030(11) 0.001(11)
C30 0.051(15) 0.023(11) 0.033(12) -0.016(10) -0.008(10) 0.013(10)
N8 0.033(10) 0.050(12) 0.022(10) -0.008(9) -0.016(8) 0.007(9)
O2 0.039(9) 0.046(9) 0.016(7) -0.006(7) 0.002(6) -0.001(7)
C31 0.039(13) 0.041(13) 0.026(12) -0.008(10) 0.002(10) 0.011(10)
C32 0.056(16) 0.033(13) 0.042(14) 0.004(11) -0.005(12) 0.026(12)
C33 0.034(13) 0.053(16) 0.053(16) -0.021(13) 0.005(11) 0.016(11)
C34 0.022(11) 0.069(18) 0.046(15) 0.001(13) -0.004(10) -0.009(11)
C35 0.027(11) 0.041(13) 0.027(11) -0.008(10) 0.005(9) 0.007(9)
C36 0.039(13) 0.046(14) 0.032(13) 0.007(11) -0.012(10) -0.003(11)
N9 0.028(9) 0.035(10) 0.029(10) -0.010(8) -0.009(7) 0.010(8)
O3 0.038(5) 0.063(6) 0.107(8) -0.038(6) 0.006(5) 0.002(5)
S1 0.042(4) 0.069(5) 0.115(7) -0.039(5) 0.005(4) 0.002(3)
C37 0.045(6) 0.067(6) 0.111(8) -0.038(6) 0.006(6) 0.004(5)
C38A 0.043(6) 0.068(7) 0.111(8) -0.038(6) 0.006(6) 0.002(6)
C38B 0.043(6) 0.067(7) 0.111(8) -0.037(6) 0.006(6) 0.002(6)
O4 0.15(3) 0.16(3) 0.080(19) 0.036(19) 0.002(18) -0.06(2)
S2 0.056(5) 0.074(6) 0.144(10) -0.033(6) -0.009(5) 0.014(4)
C39 0.066(19) 0.063(19) 0.07(2) 0.010(16) 0.013(16) 0.022(15)
C40 0.051(18) 0.15(3) 0.058(19) -0.01(2) 0.031(15) 0.05(2)
O5 0.039(10) 0.091(15) 0.056(12) -0.020(11) 0.010(8) 0.011(10)
S3 0.030(3) 0.057(4) 0.058(4) -0.021(3) 0.007(3) -0.006(3)
C41 0.041(14) 0.039(14) 0.058(16) -0.007(12) 0.014(12) -0.016(11)
C42 0.054(16) 0.051(16) 0.065(18) 0.012(14) 0.029(14) -0.007(13)
O6 0.147(11) 0.110(9) 0.085(8) -0.007(7) -0.015(8) 0.016(9)
S4 0.145(10) 0.105(7) 0.080(7) -0.006(6) -0.015(6) 0.016(7)
C43 0.146(11) 0.106(9) 0.081(8) -0.008(7) -0.015(8) 0.017(9)
C44 0.146(11) 0.108(9) 0.082(8) -0.009(7) -0.016(8) 0.017(9)
O7 0.095(13) 0.30(3) 0.20(2) -0.03(2) 0.044(13) 0.027(16)
S5 0.094(12) 0.30(3) 0.20(2) -0.03(2) 0.044(13) 0.026(15)
C45 0.095(13) 0.30(3) 0.20(2) -0.03(2) 0.045(14) 0.027(16)
C46 0.095(13) 0.30(3) 0.20(2) -0.03(2) 0.044(14) 0.026(16)
C47 0.083(17) 0.065(15) 0.14(2) -0.035(16) -0.008(16) 0.007(13)
C48 0.081(18) 0.064(15) 0.14(2) -0.035(16) -0.010(16) 0.007(13)
O8 0.045(14) 0.041(14) 0.11(2) -0.026(14) 0.005(14) 0.000(11)
C49 0.082(18) 0.063(15) 0.13(2) -0.035(16) -0.012(16) 0.007(13)
C50 0.082(18) 0.064(15) 0.13(2) -0.036(16) -0.010(16) 0.008(13)
C51 0.069(13) 0.081(15) 0.089(16) 0.009(12) 0.031(11) -0.009(11)
C52 0.073(13) 0.085(15) 0.093(16) 0.007(12) 0.030(11) -0.009(11)
C53 0.073(13) 0.083(15) 0.092(16) 0.008(12) 0.030(11) -0.008(11)
C54 0.072(13) 0.082(15) 0.091(16) 0.009(12) 0.031(11) -0.009(11)
C55 0.071(13) 0.082(15) 0.091(16) 0.009(12) 0.031(11) -0.008(11)
C56 0.073(13) 0.084(15) 0.093(16) 0.008(12) 0.031(11) -0.008(11)
O10 0.14(4) 0.14(4) 0.15(4) -0.009(19) 0.040(19) -0.017(19)
O11 0.20(2) 0.17(2) 0.19(2) -0.001(17) 0.025(17) -0.033(17)

loop_
_atom_type_symbol
_atom_type_description
_atom_type_scat_dispersion_real
_atom_type_scat_dispersion_imag
_atom_type_scat_source
C C 0.0033 0.0016 'International Tables Vol C Tables 4.2.6.8 and 6.1.1.4'
H H 0.0000 0.0000 'International Tables Vol C Tables 4.2.6.8 and 6.1.1.4'
I I -0.4742 1.8119 'International Tables Vol C Tables 4.2.6.8 and 6.1.1.4'
Nd Nd -0.1943 3.0179 'International Tables Vol C Tables 4.2.6.8 and 6.1.1.4'
O O 0.0106 0.0060 'International Tables Vol C Tables 4.2.6.8 and 6.1.1.4'
W W -0.8490 6.8722 'International Tables Vol C Tables 4.2.6.8 and 6.1.1.4'
N N 0.0061 0.0033 'International Tables Vol C Tables 4.2.6.8 and 6.1.1.4'
S S 0.1246 0.1234 'International Tables Vol C Tables 4.2.6.8 and 6.1.1.4'

loop_
_geom_angle_atom_site_label_1
_geom_angle_atom_site_label_2
_geom_angle_atom_site_label_3
_geom_angle
_geom_angle_site_symmetry_1
_geom_angle_site_symmetry_3
_geom_angle_publ_flag
W2 W1 W2 90.01(3) 3 . ?
W2 W1 W3 60.23(3) 3 . ?
W2 W1 W3 59.85(3) . . ?
W2 W1 W3 59.85(3) 3 3 ?
W2 W1 W3 60.20(3) . 3 ?
W3 W1 W3 90.10(3) . 3 ?
W2 W1 I1 121.17(4) 3 3 ?
W2 W1 I1 61.23(3) . 3 ?
W3 W1 I1 121.07(4) . 3 ?
W3 W1 I1 61.32(3) 3 3 ?
W2 W1 I2 61.74(3) 3 3 ?
W2 W1 I2 121.72(4) . 3 ?
W3 W1 I2 121.96(4) . 3 ?
W3 W1 I2 61.54(4) 3 3 ?
I1 W1 I2 89.88(4) 3 3 ?
W2 W1 I4 121.69(4) 3 . ?
W2 W1 I4 61.40(3) . . ?
W3 W1 I4 61.47(3) . . ?
W3 W1 I4 121.58(4) 3 . ?
I1 W1 I4 89.74(4) 3 . ?
I2 W1 I4 175.98(4) 3 . ?
W2 W1 I3 61.38(3) 3 . ?
W2 W1 I3 121.18(4) . . ?
W3 W1 I3 61.34(3) . . ?
W3 W1 I3 121.23(4) 3 . ?
I1 W1 I3 176.96(4) 3 . ?
I2 W1 I3 90.13(4) 3 . ?
I4 W1 I3 90.03(4) . . ?
W2 W1 I5 135.41(4) 3 . ?
W2 W1 I5 134.56(4) . . ?
W3 W1 I5 135.95(4) . . ?
W3 W1 I5 133.95(4) 3 . ?
I1 W1 I5 87.52(4) 3 . ?
I2 W1 I5 87.46(4) 3 . ?
I4 W1 I5 88.52(4) . . ?
I3 W1 I5 89.44(4) . . ?
W3 W2 W1 60.13(3) . 3 ?
W3 W2 W1 60.08(3) . . ?
W1 W2 W1 89.98(3) 3 . ?
W3 W2 W3 90.08(3) . 3 ?
W1 W2 W3 59.92(3) 3 3 ?
W1 W2 W3 59.94(3) . 3 ?
W3 W2 I1 121.67(4) . 3 ?
W1 W2 I1 121.27(4) 3 3 ?
W1 W2 I1 61.60(4) . 3 ?
W3 W2 I1 61.37(3) 3 3 ?
W3 W2 I4 61.59(3) . . ?
W1 W2 I4 121.72(4) 3 . ?
W1 W2 I4 61.53(4) . . ?
W3 W2 I4 121.45(4) 3 . ?
I1 W2 I4 90.02(4) 3 . ?
W3 W2 I3 121.96(4) . 3 ?
W1 W2 I3 61.84(3) 3 3 ?
W1 W2 I3 121.31(4) . 3 ?
W3 W2 I3 61.40(4) 3 3 ?
I1 W2 I3 89.24(4) 3 3 ?
I4 W2 I3 176.03(4) . 3 ?
W3 W2 I2 61.50(3) . . ?
W1 W2 I2 61.36(3) 3 . ?
W1 W2 I2 121.58(4) . . ?
W3 W2 I2 121.27(4) 3 . ?
I1 W2 I2 176.42(5) 3 . ?
I4 W2 I2 90.33(4) . . ?
I3 W2 I2 90.17(4) 3 . ?
W3 W2 I6 134.98(4) . . ?
W1 W2 I6 135.73(4) 3 . ?
W1 W2 I6 134.29(4) . . ?
W3 W2 I6 134.93(4) 3 . ?
I1 W2 I6 87.60(4) 3 . ?
I4 W2 I6 87.63(4) . . ?
I3 W2 I6 88.44(4) 3 . ?
I2 W2 I6 88.85(4) . . ?
W2 W3 W1 60.06(3) . . ?
W2 W3 W1 60.01(3) . 3 ?
W1 W3 W1 89.90(3) . 3 ?
W2 W3 W2 89.92(3) . 3 ?
W1 W3 W2 59.85(3) . 3 ?
W1 W3 W2 59.86(3) 3 3 ?
W2 W3 I1 121.51(4) . . ?
W1 W3 I1 121.02(4) . . ?
W1 W3 I1 61.51(3) 3 . ?
W2 W3 I1 61.18(3) 3 . ?
W2 W3 I4 61.46(3) . . ?
W1 W3 I4 61.48(3) . . ?
W1 W3 I4 121.47(4) 3 . ?
W2 W3 I4 121.32(4) 3 . ?
I1 W3 I4 176.62(4) . . ?
W2 W3 I3 121.88(4) . . ?
W1 W3 I3 61.83(3) . . ?
W1 W3 I3 121.28(4) 3 . ?
W2 W3 I3 61.44(3) 3 . ?
I1 W3 I3 89.17(4) . . ?
I4 W3 I3 90.30(4) . . ?
W2 W3 I2 61.74(3) . . ?
W1 W3 I2 121.80(4) . . ?
W1 W3 I2 61.41(3) 3 . ?
W2 W3 I2 121.25(4) 3 . ?
I1 W3 I2 89.91(4) . . ?
I4 W3 I2 90.39(4) . . ?
I3 W3 I2 176.05(4) . . ?
W2 W3 I7 134.86(4) . . ?
W1 W3 I7 134.79(4) . . ?
W1 W3 I7 135.31(4) 3 . ?
W2 W3 I7 135.22(4) 3 . ?
I1 W3 I7 88.65(4) . . ?
I4 W3 I7 87.99(4) . . ?
I3 W3 I7 87.93(4) . . ?
I2 W3 I7 88.21(4) . . ?
W2 I1 W3 57.44(3) 3 . ?
W2 I1 W1 57.18(3) 3 3 ?
W3 I1 W1 57.17(3) . 3 ?
W1 I2 W3 57.05(3) 3 . ?
W1 I2 W2 56.90(3) 3 . ?
W3 I2 W2 56.76(3) . . ?
W3 I3 W2 57.16(3) . 3 ?
W3 I3 W1 56.84(3) . . ?
W2 I3 W1 56.78(3) 3 . ?
W2 I4 W3 56.94(3) . . ?
W2 I4 W1 57.07(3) . . ?
W3 I4 W1 57.05(3) . . ?
W8 W4 W7 60.30(3) . . ?
W8 W4 W6 90.24(4) . . ?
W7 W4 W6 59.98(3) . . ?
W8 W4 W5 60.20(3) . . ?
W7 W4 W5 89.93(4) . . ?
W6 W4 W5 59.72(3) . . ?
W8 W4 I9 121.98(4) . . ?
W7 W4 I9 61.68(4) . . ?
W6 W4 I9 61.09(4) . . ?
W5 W4 I9 120.79(5) . . ?
W8 W4 I8 121.51(5) . . ?
W7 W4 I8 121.41(5) . . ?
W6 W4 I8 61.43(4) . . ?
W5 W4 I8 61.33(4) . . ?
I9 W4 I8 89.33(5) . . ?
W8 W4 I11 61.73(4) . . ?
W7 W4 I11 122.03(5) . . ?
W6 W4 I11 120.87(5) . . ?
W5 W4 I11 61.17(4) . . ?
I9 W4 I11 176.21(5) . . ?
I8 W4 I11 89.04(5) . . ?
W8 W4 I10 61.22(4) . . ?
W7 W4 I10 61.39(4) . . ?
W6 W4 I10 121.36(4) . . ?
W5 W4 I10 121.42(5) . . ?
I9 W4 I10 90.62(5) . . ?
I8 W4 I10 176.61(6) . . ?
I11 W4 I10 90.80(5) . . ?
W8 W4 I16 133.92(5) . . ?
W7 W4 I16 133.50(5) . . ?
W6 W4 I16 135.80(5) . . ?
W5 W4 I16 136.56(5) . . ?
I9 W4 I16 87.84(5) . . ?
I8 W4 I16 89.83(5) . . ?
I11 W4 I16 88.73(5) . . ?
I10 W4 I16 86.78(5) . . ?
W9 W5 W6 60.15(3) . . ?
W9 W5 W8 59.99(3) . . ?
W6 W5 W8 90.07(4) . . ?
W9 W5 W4 89.72(4) . . ?
W6 W5 W4 60.06(3) . . ?
W8 W5 W4 59.56(3) . . ?
W9 W5 I11 121.65(4) . . ?
W6 W5 I11 121.60(5) . . ?
W8 W5 I11 61.67(4) . . ?
W4 W5 I11 61.56(4) . . ?
W9 W5 I8 121.70(5) . . ?
W6 W5 I8 61.56(4) . . ?
W8 W5 I8 120.92(5) . . ?
W4 W5 I8 61.38(4) . . ?
I11 W5 I8 89.28(5) . . ?
W9 W5 I12 61.66(4) . . ?
W6 W5 I12 61.37(4) . . ?
W8 W5 I12 121.65(4) . . ?
W4 W5 I12 121.43(5) . . ?
I11 W5 I12 176.14(5) . . ?
I8 W5 I12 90.31(5) . . ?
W9 W5 I15 61.55(4) . . ?
W6 W5 I15 121.68(4) . . ?
W8 W5 I15 61.42(4) . . ?
W4 W5 I15 120.97(5) . . ?
I11 W5 I15 89.82(5) . . ?
I8 W5 I15 176.49(5) . . ?
I12 W5 I15 90.36(5) . . ?
W9 W5 I17 134.12(5) . . ?
W6 W5 I17 133.06(5) . . ?
W8 W5 I17 136.86(5) . . ?
W4 W5 I17 136.12(5) . . ?
I11 W5 I17 89.88(5) . . ?
I8 W5 I17 87.70(5) . . ?
I12 W5 I17 86.26(5) . . ?
I15 W5 I17 88.90(5) . . ?
W5 W6 W7 90.12(4) . . ?
W5 W6 W9 59.90(3) . . ?
W7 W6 W9 59.83(3) . . ?
W5 W6 W4 60.21(3) . . ?
W7 W6 W4 59.81(3) . . ?
W9 W6 W4 89.67(4) . . ?
W5 W6 I9 121.74(5) . . ?
W7 W6 I9 61.79(4) . . ?
W9 W6 I9 121.61(5) . . ?
W4 W6 I9 61.55(4) . . ?
W5 W6 I13 121.46(5) . . ?
W7 W6 I13 62.00(4) . . ?
W9 W6 I13 61.60(4) . . ?
W4 W6 I13 121.81(5) . . ?
I9 W6 I13 90.52(5) . . ?
W5 W6 I12 61.58(4) . . ?
W7 W6 I12 121.46(5) . . ?
W9 W6 I12 61.66(4) . . ?
W4 W6 I12 121.79(5) . . ?
I9 W6 I12 175.97(5) . . ?
I13 W6 I12 89.27(5) . . ?
W5 W6 I8 61.47(4) . . ?
W7 W6 I8 121.20(5) . . ?
W9 W6 I8 121.37(5) . . ?
W4 W6 I8 61.40(4) . . ?
I9 W6 I8 89.56(5) . . ?
I13 W6 I8 176.22(6) . . ?
I12 W6 I8 90.38(5) . . ?
W5 W6 I18 134.66(5) . . ?
W7 W6 I18 135.22(5) . . ?
W9 W6 I18 135.09(6) . . ?
W4 W6 I18 135.24(6) . . ?
I9 W6 I18 88.18(6) . . ?
I13 W6 I18 87.92(6) . . ?
I12 W6 I18 87.79(6) . . ?
I8 W6 I18 88.31(6) . . ?
W9 W7 W4 90.06(4) . . ?
W9 W7 W6 60.12(3) . . ?
W4 W7 W6 60.20(3) . . ?
W9 W7 W8 60.05(3) . . ?
W4 W7 W8 59.78(3) . . ?
W6 W7 W8 90.07(4) . . ?
W9 W7 I10 121.20(5) . . ?
W4 W7 I10 61.72(4) . . ?
W6 W7 I10 121.92(4) . . ?
W8 W7 I10 61.18(4) . . ?
W9 W7 I9 121.18(5) . . ?
W4 W7 I9 61.41(4) . . ?
W6 W7 I9 61.06(4) . . ?
W8 W7 I9 121.19(4) . . ?
I10 W7 I9 90.65(5) . . ?
W9 W7 I14 61.70(4) . . ?
W4 W7 I14 121.20(5) . . ?
W6 W7 I14 121.81(5) . . ?
W8 W7 I14 61.44(4) . . ?
I10 W7 I14 89.02(5) . . ?
I9 W7 I14 176.63(5) . . ?
W9 W7 I13 61.36(4) . . ?
W4 W7 I13 121.25(5) . . ?
W6 W7 I13 61.06(4) . . ?
W8 W7 I13 121.41(5) . . ?
I10 W7 I13 176.59(5) . . ?
I9 W7 I13 89.61(5) . . ?
I14 W7 I13 90.52(5) . . ?
W9 W7 I19 134.50(5) . . ?
W4 W7 I19 135.37(5) . . ?
W6 W7 I19 132.71(5) . . ?
W8 W7 I19 137.22(5) . . ?
I10 W7 I19 89.97(5) . . ?
I9 W7 I19 87.27(5) . . ?
I14 W7 I19 89.38(5) . . ?
I13 W7 I19 86.64(5) . . ?
W4 W8 W9 89.98(4) . . ?
W4 W8 W7 59.92(3) . . ?
W9 W8 W7 59.76(3) . . ?
W4 W8 W5 60.24(3) . . ?
W9 W8 W5 59.75(3) . . ?
W7 W8 W5 89.74(4) . . ?
W4 W8 I10 61.88(4) . . ?
W9 W8 I10 121.24(5) . . ?
W7 W8 I10 61.50(4) . . ?
W5 W8 I10 122.12(5) . . ?
W4 W8 I15 121.59(5) . . ?
W9 W8 I15 61.45(4) . . ?
W7 W8 I15 121.20(5) . . ?
W5 W8 I15 61.36(4) . . ?
I10 W8 I15 176.16(5) . . ?
W4 W8 I14 121.39(5) . . ?
W9 W8 I14 61.62(4) . . ?
W7 W8 I14 61.49(4) . . ?
W5 W8 I14 121.36(5) . . ?
I10 W8 I14 89.22(5) . . ?
I15 W8 I14 89.98(5) . . ?
W4 W8 I11 61.59(4) . . ?
W9 W8 I11 120.87(5) . . ?
W7 W8 I11 121.51(5) . . ?
W5 W8 I11 61.14(4) . . ?
I10 W8 I11 91.09(5) . . ?
I15 W8 I11 89.49(5) . . ?
I14 W8 I11 176.61(5) . . ?
W4 W8 I20 134.44(5) . . ?
W9 W8 I20 135.57(5) . . ?
W7 W8 I20 135.81(5) . . ?
W5 W8 I20 134.44(5) . . ?
I10 W8 I20 88.08(5) . . ?
I15 W8 I20 88.15(5) . . ?
I14 W8 I20 88.94(5) . . ?
I11 W8 I20 87.69(5) . . ?
W7 W9 W5 90.28(4) . . ?
W7 W9 W8 60.19(3) . . ?
W5 W9 W8 60.25(3) . . ?
W7 W9 W6 60.05(3) . . ?
W5 W9 W6 59.95(3) . . ?
W8 W9 W6 90.11(4) . . ?
W7 W9 I15 121.68(5) . . ?
W5 W9 I15 61.54(4) . . ?
W8 W9 I15 61.50(4) . . ?
W6 W9 I15 121.48(4) . . ?
W7 W9 I13 61.95(4) . . ?
W5 W9 I13 121.16(5) . . ?
W8 W9 I13 122.13(5) . . ?
W6 W9 I13 61.24(4) . . ?
I15 W9 I13 176.03(6) . . ?
W7 W9 I12 121.26(5) . . ?
W5 W9 I12 61.44(4) . . ?
W8 W9 I12 121.69(4) . . ?
W6 W9 I12 61.24(4) . . ?
I15 W9 I12 90.24(5) . . ?
I13 W9 I12 88.86(5) . . ?
W7 W9 I14 61.55(4) . . ?
W5 W9 I14 121.68(5) . . ?
W8 W9 I14 61.43(4) . . ?
W6 W9 I14 121.60(5) . . ?
I15 W9 I14 89.90(5) . . ?
I13 W9 I14 90.76(5) . . ?
I12 W9 I14 176.34(5) . . ?
W7 W9 I21 134.84(5) . . ?
W5 W9 I21 134.88(5) . . ?
W8 W9 I21 134.28(5) . . ?
W6 W9 I21 135.62(5) . . ?
I15 W9 I21 87.70(5) . . ?
I13 W9 I21 88.42(5) . . ?
I12 W9 I21 88.69(5) . . ?
I14 W9 I21 87.66(5) . . ?
W5 I8 W4 57.29(4) . . ?
W5 I8 W6 56.97(4) . . ?
W4 I8 W6 57.17(4) . . ?
W6 I9 W4 57.36(4) . . ?
W6 I9 W7 57.15(4) . . ?
W4 I9 W7 56.90(4) . . ?
W8 I10 W7 57.32(4) . . ?
W8 I10 W4 56.90(4) . . ?
W7 I10 W4 56.89(4) . . ?
W5 I11 W4 57.26(4) . . ?
W5 I11 W8 57.20(4) . . ?
W4 I11 W8 56.67(4) . . ?
W6 I12 W5 57.05(4) . . ?
W6 I12 W9 57.11(4) . . ?
W5 I12 W9 56.90(4) . . ?
W6 I13 W9 57.16(4) . . ?
W6 I13 W7 56.94(4) . . ?
W9 I13 W7 56.70(4) . . ?
W8 I14 W7 57.07(4) . . ?
W8 I14 W9 56.94(3) . . ?
W7 I14 W9 56.75(4) . . ?
W5 I15 W9 56.91(4) . . ?
W5 I15 W8 57.21(4) . . ?
W9 I15 W8 57.05(4) . . ?
O2 Nd1 O3 146.7(6) . . ?
O2 Nd1 O1 66.7(5) . . ?
O3 Nd1 O1 146.2(6) . . ?
O2 Nd1 N6 78.9(5) . . ?
O3 Nd1 N6 68.8(6) . . ?
O1 Nd1 N6 144.8(5) . . ?
O2 Nd1 N3 116.2(5) . . ?
O3 Nd1 N3 84.0(7) . . ?
O1 Nd1 N3 79.1(5) . . ?
N6 Nd1 N3 111.3(5) . . ?
O2 Nd1 N2 144.2(5) . . ?
O3 Nd1 N2 67.8(6) . . ?
O1 Nd1 N2 78.5(5) . . ?
N6 Nd1 N2 136.6(5) . . ?
N3 Nd1 N2 62.6(6) . . ?
O2 Nd1 N5 77.6(5) . . ?
O3 Nd1 N5 80.1(6) . . ?
O1 Nd1 N5 115.2(5) . . ?
N6 Nd1 N5 61.7(5) . . ?
N3 Nd1 N5 164.1(5) . . ?
N2 Nd1 N5 111.5(5) . . ?
O2 Nd1 N1 96.5(5) . . ?
O3 Nd1 N1 95.9(7) . . ?
O1 Nd1 N1 67.9(6) . . ?
N6 Nd1 N1 125.8(5) . . ?
N3 Nd1 N1 118.6(5) . . ?
N2 Nd1 N1 61.1(5) . . ?
N5 Nd1 N1 64.6(5) . . ?
O2 Nd1 N9 68.9(5) . . ?
O3 Nd1 N9 101.7(7) . . ?
O1 Nd1 N9 96.5(5) . . ?
N6 Nd1 N9 62.7(5) . . ?
N3 Nd1 N9 63.3(5) . . ?
N2 Nd1 N9 125.7(5) . . ?
N5 Nd1 N9 119.0(5) . . ?
N1 Nd1 N9 162.4(5) . . ?
C25 N1 C1 109.7(17) . . ?
C25 N1 C13 107.3(16) . . ?
C1 N1 C13 105.7(17) . . ?
C25 N1 Nd1 117.6(14) . . ?
C1 N1 Nd1 104.4(12) . . ?
C13 N1 Nd1 111.5(12) . . ?
N1 C1 C2 108.9(19) . . ?
C2 N2 C6 119.8(19) . . ?
C2 N2 Nd1 117.9(13) . . ?
C6 N2 Nd1 120.7(14) . . ?
N2 C2 C3 122(2) . . ?
N2 C2 C1 117.2(19) . . ?
C3 C2 C1 121(2) . . ?
C4 C3 C2 119(2) . . ?
C5 C4 C3 118(2) . . ?
C6 C5 C4 120(2) . . ?
C5 C6 N2 121(2) . . ?
C5 C6 C7 121.9(19) . . ?
N2 C6 C7 117.1(19) . . ?
C11 N3 C7 116.8(17) . . ?
C11 N3 Nd1 121.9(13) . . ?
C7 N3 Nd1 121.2(14) . . ?
C8 C7 N3 121(2) . . ?
C8 C7 C6 123(2) . . ?
N3 C7 C6 116.4(17) . . ?
C9 C8 C7 121(2) . . ?
C10 C9 C8 119(2) . . ?
C9 C10 C11 119(2) . . ?
N3 C11 C10 123(2) . . ?
N3 C11 C12 117.7(19) . . ?
C10 C11 C12 119(2) . . ?
N9 C12 C11 115.1(19) . . ?
C14 C13 N1 114.8(17) . . ?
C18 N5 C14 120.4(18) . . ?
C18 N5 Nd1 119.8(14) . . ?
C14 N5 Nd1 119.4(13) . . ?
N5 C14 C15 121(2) . . ?
N5 C14 C13 118.7(18) . . ?
C15 C14 C13 120(2) . . ?
C16 C15 C14 120(2) . . ?
C15 C16 C17 118(2) . . ?
C18 C17 C16 119(2) . . ?
N5 C18 C17 121(2) . . ?
N5 C18 C19 118.9(19) . . ?
C17 C18 C19 120(2) . . ?
C19 N6 C23 119.5(19) . . ?
C19 N6 Nd1 124.2(14) . . ?
C23 N6 Nd1 116.3(13) . . ?
N6 C19 C20 122(2) . . ?
N6 C19 C18 115.1(18) . . ?
C20 C19 C18 122(2) . . ?
C21 C20 C19 120(2) . . ?
C20 C21 C22 119(2) . . ?
C23 C22 C21 118(2) . . ?
N6 C23 C22 122(2) . . ?
N6 C23 C24 117(2) . . ?
C22 C23 C24 122(2) . . ?
C23 C24 N9 110.0(17) . . ?
C26 C25 N1 111.2(18) . . ?
O1 N7 C26 118.1(19) . . ?
O1 N7 C30 119(2) . . ?
C26 N7 C30 123.0(19) . . ?
N7 O1 Nd1 119.5(11) . . ?
N7 C26 C27 118(2) . . ?
N7 C26 C25 117.2(19) . . ?
C27 C26 C25 125(2) . . ?
C28 C27 C26 119(2) . . ?
C27 C28 C29 122(2) . . ?
C28 C29 C30 120(2) . . ?
N7 C30 C29 117(2) . . ?
N7 C30 C31 118.4(19) . . ?
C29 C30 C31 124(2) . . ?
O2 N8 C35 120.8(18) . . ?
O2 N8 C31 118.2(19) . . ?
C35 N8 C31 120.9(19) . . ?
N8 O2 Nd1 121.3(10) . . ?
C32 C31 N8 119(2) . . ?
C32 C31 C30 124(2) . . ?
N8 C31 C30 116.8(19) . . ?
C33 C32 C31 120(2) . . ?
C32 C33 C34 121(2) . . ?
C33 C34 C35 119(2) . . ?
N8 C35 C34 119(2) . . ?
N8 C35 C36 115.9(19) . . ?
C34 C35 C36 125(2) . . ?
C35 C36 N9 108.9(18) . . ?
C12 N9 C24 109.4(16) . . ?
C12 N9 C36 109.6(17) . . ?
C24 N9 C36 108.4(17) . . ?
C12 N9 Nd1 112.8(13) . . ?
C24 N9 Nd1 99.9(12) . . ?
C36 N9 Nd1 116.2(13) . . ?
S1 O3 Nd1 169.8(16) . . ?
O3 S1 C38A 108(3) . . ?
O3 S1 C37 106.5(13) . . ?
C38A S1 C37 113(3) . . ?
O3 S1 C38B 107(2) . . ?
C37 S1 C38B 84(2) . . ?
O4 S2 C40 95(2) . . ?
O4 S2 C39 105.1(16) . . ?
C40 S2 C39 93.6(16) . . ?
O5 S3 C42 106.9(12) . . ?
O5 S3 C41 104.8(12) . . ?
C42 S3 C41 98.2(13) . . ?
O6 S4 C44 96(2) . . ?
O6 S4 C43 109(2) . . ?
C44 S4 C43 95(2) . . ?
O7 S5 C45 98(4) . . ?
O7 S5 C46 116(4) . . ?
C45 S5 C46 92(4) . . ?
C47 C48 O8 108(4) . . ?
C49 O8 C48 110(3) . . ?
C50 C49 O8 110(4) . . ?
C51 C52 C53 102(4) . . ?
C52 C53 C54 105(3) . . ?
C55 C54 C53 138(4) . . ?
C56 C55 C54 98(3) . . ?

loop_
_geom_bond_atom_site_label_1
_geom_bond_atom_site_label_2
_geom_bond_distance
_geom_bond_site_symmetry_2
_geom_bond_publ_flag
W1 W2 2.6653(10) 3 ?
W1 W2 2.6665(11) . ?
W1 W3 2.6671(10) . ?
W1 W3 2.6684(11) 3 ?
W1 I1 2.7911(14) 3 ?
W1 I2 2.7922(15) 3 ?
W1 I4 2.7927(15) . ?
W1 I3 2.8087(14) . ?
W1 I5 2.8304(15) . ?
W2 W3 2.6609(11) . ?
W2 W1 2.6652(10) 3 ?
W2 W3 2.6754(11) 3 ?
W2 I1 2.7813(14) 3 ?
W2 I4 2.7892(14) . ?
W2 I3 2.7967(14) 3 ?
W2 I2 2.8023(14) . ?
W2 I6 2.8241(15) . ?
W3 W1 2.6684(11) 3 ?
W3 W2 2.6754(11) 3 ?
W3 I1 2.7863(14) . ?
W3 I4 2.7926(13) . ?
W3 I3 2.7957(15) . ?
W3 I2 2.7958(15) . ?
W3 I7 2.8396(15) . ?
I1 W2 2.7812(14) 3 ?
I1 W1 2.7910(14) 3 ?
I2 W1 2.7921(15) 3 ?
I3 W2 2.7968(14) 3 ?
W4 W8 2.6574(12) . ?
W4 W7 2.6613(11) . ?
W4 W6 2.6718(13) . ?
W4 W5 2.6759(13) . ?
W4 I9 2.7895(17) . ?
W4 I8 2.7917(17) . ?
W4 I11 2.7973(17) . ?
W4 I10 2.7980(17) . ?
W4 I16 2.8449(19) . ?
W5 W9 2.6613(11) . ?
W5 W6 2.6626(13) . ?
W5 W8 2.6748(12) . ?
W5 I11 2.7869(17) . ?
W5 I8 2.7903(17) . ?
W5 I12 2.7905(17) . ?
W5 I15 2.7925(17) . ?
W5 I17 2.8295(17) . ?
W6 W7 2.6659(12) . ?
W6 W9 2.6678(12) . ?
W6 I9 2.7773(18) . ?
W6 I13 2.7838(16) . ?
W6 I12 2.7850(18) . ?
W6 I8 2.7926(16) . ?
W6 I18 2.8206(19) . ?
W7 W9 2.6600(13) . ?
W7 W8 2.6714(13) . ?
W7 I10 2.7892(17) . ?
W7 I9 2.7966(17) . ?
W7 I14 2.7968(16) . ?
W7 I13 2.8088(17) . ?
W7 I19 2.8231(18) . ?
W8 W9 2.6677(13) . ?
W8 I10 2.7805(18) . ?
W8 I15 2.7940(18) . ?
W8 I14 2.7955(15) . ?
W8 I11 2.8011(15) . ?
W8 I20 2.8369(18) . ?
W9 I15 2.7927(17) . ?
W9 I13 2.7933(17) . ?
W9 I12 2.7962(17) . ?
W9 I14 2.8005(16) . ?
W9 I21 2.8009(18) . ?
Nd1 O2 2.382(15) . ?
Nd1 O3 2.390(18) . ?
Nd1 O1 2.411(13) . ?
Nd1 N6 2.611(17) . ?
Nd1 N3 2.625(16) . ?
Nd1 N2 2.630(17) . ?
Nd1 N5 2.662(17) . ?
Nd1 N1 2.700(16) . ?
Nd1 N9 2.710(19) . ?
N1 C25 1.47(3) . ?
N1 C1 1.48(3) . ?
N1 C13 1.50(3) . ?
C1 C2 1.51(3) . ?
N2 C2 1.30(3) . ?
N2 C6 1.38(2) . ?
C2 C3 1.39(3) . ?
C3 C4 1.38(3) . ?
C4 C5 1.38(4) . ?
C5 C6 1.35(3) . ?
C6 C7 1.47(3) . ?
N3 C11 1.35(3) . ?
N3 C7 1.39(3) . ?
C7 C8 1.38(3) . ?
C8 C9 1.38(3) . ?
C9 C10 1.37(3) . ?
C10 C11 1.39(3) . ?
C11 C12 1.49(3) . ?
C12 N9 1.47(3) . ?
C13 C14 1.48(3) . ?
N5 C18 1.34(3) . ?
N5 C14 1.34(3) . ?
C14 C15 1.40(3) . ?
C15 C16 1.37(3) . ?
C16 C17 1.42(3) . ?
C17 C18 1.39(3) . ?
C18 C19 1.49(3) . ?
N6 C19 1.33(3) . ?
N6 C23 1.34(3) . ?
C19 C20 1.39(3) . ?
C20 C21 1.36(3) . ?
C21 C22 1.42(3) . ?
C22 C23 1.41(3) . ?
C23 C24 1.47(3) . ?
C24 N9 1.50(3) . ?
C25 C26 1.45(3) . ?
N7 O1 1.33(2) . ?
N7 C26 1.35(3) . ?
N7 C30 1.36(3) . ?
C26 C27 1.44(3) . ?
C27 C28 1.33(4) . ?
C28 C29 1.36(4) . ?
C29 C30 1.42(3) . ?
C30 C31 1.45(3) . ?
N8 O2 1.34(2) . ?
N8 C35 1.34(3) . ?
N8 C31 1.38(3) . ?
C31 C32 1.37(3) . ?
C32 C33 1.35(4) . ?
C33 C34 1.37(4) . ?
C34 C35 1.39(3) . ?
C35 C36 1.50(3) . ?
C36 N9 1.51(3) . ?
O3 S1 1.464(19) . ?
S1 C38A 1.48(8) . ?
S1 C37 1.70(3) . ?
S1 C38B 1.99(7) . ?
O4 S2 1.55(3) . ?
S2 C40 1.57(3) . ?
S2 C39 1.77(3) . ?
O5 S3 1.493(19) . ?
S3 C42 1.76(3) . ?
S3 C41 1.78(2) . ?
O6 S4 1.42(3) . ?
S4 C44 1.70(4) . ?
S4 C43 1.70(4) . ?
O7 S5 1.52(6) . ?
S5 C45 1.70(7) . ?
S5 C46 1.77(9) . ?
C47 C48 1.44(2) . ?
C48 O8 1.47(5) . ?
O8 C49 1.46(6) . ?
C49 C50 1.42(7) . ?
C51 C52 1.46(2) . ?
C52 C53 1.47(2) . ?
C53 C54 1.476(19) . ?
C54 C55 1.47(2) . ?
C55 C56 1.47(2) . ?
